data_7152788
loop_
_publ_author_name
'Wu, Zong-Ze'
'Jang, Yeong-Jiunn'
'Lee, Chia-Jui'
'Lee, Yen-Te'
'Lin, Wenwei'

_publ_section_title
;
 A versatile and practical method for regioselective synthesis of
 polysubstituted furanonaphthoquinones.
;
_journal_issue 5
_journal_name_full 'Organic &amp; biomolecular chemistry'
_journal_page_first 828
_journal_page_last 834
_journal_paper_doi 10.1039/c2ob26986d
_journal_volume 11
_journal_year 2013
_chemical_formula_moiety 'C24 H13 Br O3'
_chemical_formula_sum 'C24 H13 Br O3'
_chemical_formula_weight 429.25
_chemical_name_systematic
;
?
;
_space_group_IT_number 2
_symmetry_cell_setting triclinic
_symmetry_space_group_name_Hall '-P 1'
_symmetry_space_group_name_H-M 'P -1'
_atom_sites_solution_hydrogens geom
_atom_sites_solution_primary direct
_atom_sites_solution_secondary difmap
_audit_creation_method SHELXL-97
_cell_angle_alpha 112.907(2)
_cell_angle_beta 101.682(2)
_cell_angle_gamma 94.195(3)
_cell_formula_units_Z 2
_cell_length_a 7.8383(3)
_cell_length_b 10.9083(4)
_cell_length_c 12.0674(6)
_cell_measurement_reflns_used 4631
_cell_measurement_temperature 293(2)
_cell_measurement_theta_max 25.028
_cell_measurement_theta_min 2.037
_cell_volume 917.43(7)
_computing_cell_refinement 'HKL Scalepack (Otwinowski & Minor 1997)'
_computing_data_collection 'Collect (Nonius BV, 1997-2000)'
_computing_data_reduction 'HKL Denzo and Scalepack (Otwinowski & Minor 19'
_computing_molecular_graphics 'Ortep-3 for Windows (Farrugia, 1997)'
_computing_publication_material 'WinGX publication routines (Farrugia, 1999)'
_computing_structure_refinement 'SHELXL-97 (Sheldrick, 1997)'
_computing_structure_solution 'SHELXS-86 (Sheldrick, 1986)'
_diffrn_ambient_temperature 293(2)
_diffrn_detector_area_resol_mean 9
_diffrn_measured_fraction_theta_full 0.954
_diffrn_measured_fraction_theta_max 0.954
_diffrn_measurement_device_type KappaCCD
_diffrn_measurement_method 'CCD rotation images, thick slices'
_diffrn_radiation_monochromator graphite
_diffrn_radiation_source 'fine-focus sealed tube'
_diffrn_radiation_type MoK\a
_diffrn_radiation_wavelength 0.71073
_diffrn_reflns_av_R_equivalents 0.0351
_diffrn_reflns_av_sigmaI/netI 0.0640
_diffrn_reflns_limit_h_max 9
_diffrn_reflns_limit_h_min -9
_diffrn_reflns_limit_k_max 10
_diffrn_reflns_limit_k_min -12
_diffrn_reflns_limit_l_max 13
_diffrn_reflns_limit_l_min -14
_diffrn_reflns_number 5114
_diffrn_reflns_theta_full 25.01
_diffrn_reflns_theta_max 25.01
_diffrn_reflns_theta_min 2.06
_exptl_absorpt_coefficient_mu 2.263
_exptl_absorpt_correction_T_max 0.4963
_exptl_absorpt_correction_T_min 0.2852
_exptl_absorpt_correction_type multi-scan
_exptl_crystal_colour orange
_exptl_crystal_density_diffrn 1.554
_exptl_crystal_density_method 'not measured'
_exptl_crystal_description prism
_exptl_crystal_F_000 432
_exptl_crystal_size_max 0.74
_exptl_crystal_size_mid 0.44
_exptl_crystal_size_min 0.36
_refine_diff_density_max 0.450
_refine_diff_density_min -0.528
_refine_diff_density_rms 0.141
_refine_ls_extinction_method none
_refine_ls_goodness_of_fit_ref 1.111
_refine_ls_hydrogen_treatment constr
_refine_ls_matrix_type full
_refine_ls_number_parameters 253
_refine_ls_number_reflns 3094
_refine_ls_number_restraints 0
_refine_ls_restrained_S_all 1.111
_refine_ls_R_factor_all 0.0917
_refine_ls_R_factor_gt 0.0589
_refine_ls_shift/su_max 0.000
_refine_ls_shift/su_mean 0.000
_refine_ls_structure_factor_coef Fsqd
_refine_ls_weighting_details 'calc w=1/[\s^2^(Fo^2^)+(0.1109P)^2^+0.4722P] where P=(Fo^2^+2Fc^2^)/3'
_refine_ls_weighting_scheme calc
_refine_ls_wR_factor_gt 0.1655
_refine_ls_wR_factor_ref 0.1981
_reflns_number_gt 2015
_reflns_number_total 3094
_reflns_threshold_expression >2sigma(I)
_cod_data_source_file c2ob26986d.txt
_cod_data_source_block 11631
_cod_database_code 7152788

loop_
_symmetry_equiv_pos_as_xyz
'x, y, z'
'-x, -y, -z'

loop_
_atom_site_label
_atom_site_type_symbol
_atom_site_fract_x
_atom_site_fract_y
_atom_site_fract_z
_atom_site_U_iso_or_equiv
_atom_site_adp_type
_atom_site_occupancy
_atom_site_symmetry_multiplicity
_atom_site_calc_flag
_atom_site_refinement_flags
C1 C 0.4113(7) 0.1982(6) 0.5160(7) 0.0499(15) Uani 1 1 d .
C2 C 0.5065(7) 0.3196(6) 0.6309(7) 0.0530(16) Uani 1 1 d .
C3 C 0.5882(8) 0.4291(7) 0.6140(8) 0.069(2) Uani 1 1 d .
H3 H 0.5880 0.4226 0.5348 0.082 Uiso 1 1 calc R
C4 C 0.6678(10) 0.5453(8) 0.7176(10) 0.081(2) Uani 1 1 d .
H4 H 0.7211 0.6181 0.7077 0.097 Uiso 1 1 calc R
C5 C 0.6704(10) 0.5563(8) 0.8334(10) 0.082(2) Uani 1 1 d .
H5 H 0.7233 0.6368 0.9013 0.098 Uiso 1 1 calc R
C6 C 0.5954(8) 0.4494(7) 0.8525(8) 0.068(2) Uani 1 1 d .
H6 H 0.6007 0.4568 0.9326 0.082 Uiso 1 1 calc R
C7 C 0.5120(7) 0.3309(6) 0.7498(6) 0.0529(16) Uani 1 1 d .
C8 C 0.4225(7) 0.2188(6) 0.7722(6) 0.0492(15) Uani 1 1 d .
C9 C 0.3357(7) 0.0956(6) 0.6587(6) 0.0451(14) Uani 1 1 d .
C10 C 0.3329(7) 0.0930(6) 0.5456(6) 0.0450(14) Uani 1 1 d .
C11 C 0.1736(7) -0.0992(6) 0.5134(6) 0.0478(15) Uani 1 1 d .
C12 C 0.2335(7) -0.0276(6) 0.6397(6) 0.0450(14) Uani 1 1 d .
C13 C 0.2098(7) -0.0719(6) 0.7378(5) 0.0432(14) Uani 1 1 d .
C14 C 0.3480(8) -0.1055(7) 0.8036(6) 0.0543(16) Uani 1 1 d .
H14 H 0.4574 -0.1010 0.7854 0.065 Uiso 1 1 calc R
C15 C 0.3291(8) -0.1457(7) 0.8963(6) 0.0579(17) Uani 1 1 d .
H15 H 0.4249 -0.1660 0.9417 0.069 Uiso 1 1 calc R
C16 C 0.1654(8) -0.1552(6) 0.9201(6) 0.0491(15) Uani 1 1 d .
C17 C 0.0226(8) -0.1223(6) 0.8553(6) 0.0510(15) Uani 1 1 d .
H17 H -0.0874 -0.1289 0.8724 0.061 Uiso 1 1 calc R
C18 C 0.0463(8) -0.0797(6) 0.7653(6) 0.0491(14) Uani 1 1 d .
H18 H -0.0482 -0.0558 0.7222 0.059 Uiso 1 1 calc R
C19 C 0.0662(7) -0.2303(6) 0.4292(6) 0.0451(14) Uani 1 1 d .
C20 C 0.0334(8) -0.2694(7) 0.3013(6) 0.0592(17) Uani 1 1 d .
H20 H 0.0815 -0.2123 0.2709 0.071 Uiso 1 1 calc R
C21 C -0.0704(10) -0.3929(7) 0.2186(7) 0.0683(19) Uani 1 1 d .
H21 H -0.0927 -0.4174 0.1334 0.082 Uiso 1 1 calc R
C22 C -0.1398(9) -0.4782(7) 0.2629(7) 0.0615(18) Uani 1 1 d .
H22 H -0.2076 -0.5614 0.2077 0.074 Uiso 1 1 calc R
C23 C -0.1094(9) -0.4411(7) 0.3882(8) 0.0662(19) Uani 1 1 d .
H23 H -0.1580 -0.4987 0.4180 0.079 Uiso 1 1 calc R
C24 C -0.0069(9) -0.3186(6) 0.4708(7) 0.0582(17) Uani 1 1 d .
H24 H 0.0135 -0.2949 0.5557 0.070 Uiso 1 1 calc R
Br1 Br 0.13278(10) -0.21612(7) 1.04273(7) 0.0715(4) Uani 1 1 d .
O1 O 0.3989(6) 0.1880(5) 0.4103(5) 0.0706(13) Uani 1 1 d .
O2 O 0.4150(6) 0.2310(5) 0.8752(5) 0.0685(13) Uani 1 1 d .
O3 O 0.2351(5) -0.0242(4) 0.4547(4) 0.0482(10) Uani 1 1 d .

loop_
_atom_site_aniso_label
_atom_site_aniso_U_11
_atom_site_aniso_U_22
_atom_site_aniso_U_33
_atom_site_aniso_U_23
_atom_site_aniso_U_13
_atom_site_aniso_U_12
C1 0.047(3) 0.060(4) 0.058(5) 0.034(4) 0.024(3) 0.018(3)
C2 0.048(3) 0.060(4) 0.065(5) 0.038(4) 0.016(3) 0.015(3)
C3 0.061(4) 0.074(5) 0.092(6) 0.053(5) 0.024(4) 0.014(4)
C4 0.072(5) 0.070(5) 0.111(8) 0.051(5) 0.017(5) -0.001(4)
C5 0.076(5) 0.066(5) 0.091(7) 0.030(5) 0.007(4) -0.004(4)
C6 0.062(4) 0.065(5) 0.074(6) 0.029(4) 0.010(4) 0.002(3)
C7 0.049(3) 0.060(4) 0.056(4) 0.031(3) 0.014(3) 0.005(3)
C8 0.045(3) 0.064(4) 0.042(4) 0.026(3) 0.009(3) 0.011(3)
C9 0.046(3) 0.051(3) 0.046(4) 0.027(3) 0.014(3) 0.011(3)
C10 0.045(3) 0.052(3) 0.043(4) 0.025(3) 0.012(3) 0.009(3)
C11 0.050(3) 0.059(4) 0.053(4) 0.035(3) 0.024(3) 0.018(3)
C12 0.047(3) 0.059(4) 0.043(4) 0.031(3) 0.018(3) 0.015(3)
C13 0.050(3) 0.053(3) 0.035(4) 0.026(3) 0.012(3) 0.011(3)
C14 0.050(3) 0.076(4) 0.055(4) 0.045(4) 0.015(3) 0.014(3)
C15 0.056(4) 0.069(4) 0.055(4) 0.037(4) 0.004(3) 0.010(3)
C16 0.073(4) 0.042(3) 0.036(4) 0.018(3) 0.016(3) 0.006(3)
C17 0.058(4) 0.058(4) 0.041(4) 0.022(3) 0.020(3) 0.005(3)
C18 0.056(3) 0.060(4) 0.040(4) 0.030(3) 0.012(3) 0.013(3)
C19 0.049(3) 0.047(3) 0.043(4) 0.020(3) 0.012(3) 0.014(3)
C20 0.074(4) 0.060(4) 0.045(4) 0.024(3) 0.016(3) 0.007(3)
C21 0.091(5) 0.073(5) 0.038(4) 0.022(4) 0.012(4) 0.015(4)
C22 0.070(4) 0.050(4) 0.061(5) 0.020(4) 0.015(3) 0.011(3)
C23 0.072(4) 0.061(4) 0.077(6) 0.035(4) 0.029(4) 0.016(3)
C24 0.083(4) 0.049(4) 0.050(4) 0.025(3) 0.023(3) 0.015(3)
Br1 0.1019(6) 0.0791(6) 0.0556(6) 0.0445(4) 0.0322(4) 0.0178(4)
O1 0.078(3) 0.092(3) 0.059(3) 0.046(3) 0.027(2) 0.005(3)
O2 0.083(3) 0.070(3) 0.051(3) 0.027(3) 0.015(2) 0.001(2)
O3 0.057(2) 0.060(3) 0.044(3) 0.033(2) 0.0197(19) 0.0152(19)

loop_
_atom_type_symbol
_atom_type_description
_atom_type_scat_dispersion_real
_atom_type_scat_dispersion_imag
_atom_type_scat_source
C C 0.0033 0.0016 'International Tables Vol C Tables 4.2.6.8 and 6.1.1.4'
H H 0.0000 0.0000 'International Tables Vol C Tables 4.2.6.8 and 6.1.1.4'
Br Br -0.2901 2.4595 'International Tables Vol C Tables 4.2.6.8 and 6.1.1.4'
O O 0.0106 0.0060 'International Tables Vol C Tables 4.2.6.8 and 6.1.1.4'

loop_
_geom_angle_atom_site_label_1
_geom_angle_atom_site_label_2
_geom_angle_atom_site_label_3
_geom_angle
O1 C1 C10 123.7(6)
O1 C1 C2 124.6(6)
C10 C1 C2 111.7(6)
C7 C2 C3 119.6(7)
C7 C2 C1 123.4(5)
C3 C2 C1 116.9(6)
C4 C3 C2 118.4(8)
C4 C3 H3 120.8
C2 C3 H3 120.8
C5 C4 C3 121.7(7)
C5 C4 H4 119.2
C3 C4 H4 119.2
C4 C5 C6 121.1(8)
C4 C5 H5 119.5
C6 C5 H5 119.5
C5 C6 C7 118.8(8)
C5 C6 H6 120.6
C7 C6 H6 120.6
C2 C7 C6 120.4(6)
C2 C7 C8 121.5(6)
C6 C7 C8 118.1(6)
O2 C8 C9 122.4(6)
O2 C8 C7 122.2(6)
C9 C8 C7 115.3(6)
C10 C9 C12 107.3(5)
C10 C9 C8 119.8(5)
C12 C9 C8 132.6(6)
C9 C10 O3 110.3(5)
C9 C10 C1 128.2(6)
O3 C10 C1 121.4(6)
C12 C11 O3 109.0(5)
C12 C11 C19 136.3(6)
O3 C11 C19 114.7(5)
C11 C12 C9 106.3(5)
C11 C12 C13 127.6(5)
C9 C12 C13 126.0(5)
C14 C13 C18 118.7(6)
C14 C13 C12 120.8(5)
C18 C13 C12 120.5(5)
C13 C14 C15 121.7(6)
C13 C14 H14 119.2
C15 C14 H14 119.2
C16 C15 C14 118.5(6)
C16 C15 H15 120.7
C14 C15 H15 120.7
C15 C16 C17 121.4(6)
C15 C16 Br1 119.6(5)
C17 C16 Br1 119.0(5)
C18 C17 C16 118.8(5)
C18 C17 H17 120.6
C16 C17 H17 120.6
C17 C18 C13 120.9(6)
C17 C18 H18 119.6
C13 C18 H18 119.6
C24 C19 C20 117.8(6)
C24 C19 C11 122.8(6)
C20 C19 C11 119.3(6)
C19 C20 C21 120.8(6)
C19 C20 H20 119.6
C21 C20 H20 119.6
C22 C21 C20 119.9(7)
C22 C21 H21 120.1
C20 C21 H21 120.1
C23 C22 C21 120.1(7)
C23 C22 H22 120.0
C21 C22 H22 120.0
C22 C23 C24 120.3(7)
C22 C23 H23 119.8
C24 C23 H23 119.8
C23 C24 C19 121.1(7)
C23 C24 H24 119.4
C19 C24 H24 119.4
C10 O3 C11 107.1(5)

loop_
_geom_bond_atom_site_label_1
_geom_bond_atom_site_label_2
_geom_bond_distance
C1 O1 1.219(8)
C1 C10 1.459(8)
C1 C2 1.496(9)
C2 C7 1.384(9)
C2 C3 1.418(9)
C3 C4 1.376(11)
C3 H3 0.9300
C4 C5 1.350(12)
C4 H4 0.9300
C5 C6 1.387(11)
C5 H5 0.9300
C6 C7 1.391(9)
C6 H6 0.9300
C7 C8 1.506(9)
C8 O2 1.211(7)
C8 C9 1.483(9)
C9 C10 1.350(8)
C9 C12 1.424(8)
C10 O3 1.360(7)
C11 C12 1.372(9)
C11 O3 1.390(7)
C11 C19 1.461(8)
C12 C13 1.481(8)
C13 C14 1.369(8)
C13 C18 1.392(8)
C14 C15 1.381(9)
C14 H14 0.9300
C15 C16 1.375(9)
C15 H15 0.9300
C16 C17 1.384(9)
C16 Br1 1.895(6)
C17 C18 1.376(8)
C17 H17 0.9300
C18 H18 0.9300
C19 C24 1.385(9)
C19 C20 1.393(9)
C20 C21 1.392(9)
C20 H20 0.9300
C21 C22 1.371(10)
C21 H21 0.9300
C22 C23 1.368(10)
C22 H22 0.9300
C23 C24 1.381(9)
C23 H23 0.9300
C24 H24 0.9300
